data_7216358
loop_
_publ_author_name
'Fernando, Isurika R.'
'Mo, Yirong'
'Mezei, Gellert'

_publ_section_title
;
 Metal-binding studies of linear rigid-axle [2]pseudorotaxanes with in
 situ generated anionic metal halide complexes
;
_journal_issue 31
_journal_name_full CrystEngComm
_journal_page_first 7320
_journal_paper_doi 10.1039/C4CE00789A
_journal_volume 16
_journal_year 2014
_chemical_formula_sum 'C56 H60 Cl6 N4 O10 Zn2'
_chemical_formula_weight 1292.52
_chemical_name_systematic
; 
 ? 
;
_space_group_IT_number 14
_symmetry_cell_setting monoclinic
_symmetry_space_group_name_Hall '-P 2yn'
_symmetry_space_group_name_H-M 'P 1 21/n 1'
_atom_sites_solution_hydrogens geom
_atom_sites_solution_primary direct
_atom_sites_solution_secondary difmap
_audit_creation_method SHELXL-97
_cell_angle_alpha 90.00
_cell_angle_beta 100.232(3)
_cell_angle_gamma 90.00
_cell_formula_units_Z 4
_cell_length_a 17.5218(8)
_cell_length_b 16.1106(7)
_cell_length_c 20.7074(9)
_cell_measurement_reflns_used 3240
_cell_measurement_temperature 100(2)
_cell_measurement_theta_max 19.99
_cell_measurement_theta_min 2.37
_cell_volume 5752.5(4)
_computing_cell_refinement 'Bruker SAINT'
_computing_data_collection 'Bruker APEX2'
_computing_data_reduction 'Bruker SAINT'
_computing_molecular_graphics 'Bruker SHELXTL'
_computing_publication_material 'Bruker SHELXTL'
_computing_structure_refinement 'SHELXL-97 (Sheldrick, 2008)'
_computing_structure_solution 'SHELXS-97 (Sheldrick, 2008)'
_diffrn_ambient_temperature 100(2)
_diffrn_measured_fraction_theta_full 0.998
_diffrn_measured_fraction_theta_max 0.998
_diffrn_measurement_device_type 'Bruker APEX-II CCD'
_diffrn_measurement_method '\f and \w scans'
_diffrn_radiation_monochromator graphite
_diffrn_radiation_source 'fine-focus sealed tube'
_diffrn_radiation_type MoK\a
_diffrn_radiation_wavelength 0.71073
_diffrn_reflns_av_R_equivalents 0.1836
_diffrn_reflns_av_sigmaI/netI 0.2442
_diffrn_reflns_limit_h_max 24
_diffrn_reflns_limit_h_min -24
_diffrn_reflns_limit_k_max 22
_diffrn_reflns_limit_k_min -22
_diffrn_reflns_limit_l_max 28
_diffrn_reflns_limit_l_min -29
_diffrn_reflns_number 82404
_diffrn_reflns_theta_full 30.03
_diffrn_reflns_theta_max 30.03
_diffrn_reflns_theta_min 1.40
_exptl_absorpt_coefficient_mu 1.173
_exptl_absorpt_correction_T_max 0.7461
_exptl_absorpt_correction_T_min 0.6235
_exptl_absorpt_correction_type multi-scan
_exptl_crystal_colour blue
_exptl_crystal_density_diffrn 1.492
_exptl_crystal_density_method 'not measured'
_exptl_crystal_description prism
_exptl_crystal_F_000 2664
_exptl_crystal_size_max 0.17
_exptl_crystal_size_mid 0.08
_exptl_crystal_size_min 0.06
_refine_diff_density_max 1.359
_refine_diff_density_min -0.604
_refine_diff_density_rms 0.110
_refine_ls_extinction_method none
_refine_ls_goodness_of_fit_ref 0.938
_refine_ls_hydrogen_treatment constr
_refine_ls_matrix_type full
_refine_ls_number_parameters 721
_refine_ls_number_reflns 16811
_refine_ls_number_restraints 0
_refine_ls_restrained_S_all 0.938
_refine_ls_R_factor_all 0.2352
_refine_ls_R_factor_gt 0.0697
_refine_ls_shift/su_max 0.001
_refine_ls_shift/su_mean 0.000
_refine_ls_structure_factor_coef Fsqd
_refine_ls_weighting_details 'calc w=1/[\s^2^(Fo^2^)+(0.0568P)^2^+0.0000P] where P=(Fo^2^+2Fc^2^)/3'
_refine_ls_weighting_scheme calc
_refine_ls_wR_factor_gt 0.1210
_refine_ls_wR_factor_ref 0.1682
_reflns_number_gt 6195
_reflns_number_total 16811
_reflns_threshold_expression >2sigma(I)
_cod_data_source_file c4ce00789a2.cif
_cod_data_source_block 2(ZnCl3)2
_cod_depositor_comments
;
The following automatic conversions were performed:

'_symmetry_cell_setting' value 'Monoclinic' changed to 'monoclinic'
according to
/usr/data/users/saulius/crontab/automatic-downloads/rss-feeds/RSC/lib/dictionaries/cif_core.dic
dictionary named 'cif_core.dic' version 2.4.2 from 2011-04-26.

Automatic conversion script
Id: cif_fix_values 2281 2013-09-26 08:29:07Z andrius 

 Adding full bibliography for 7216357--7216370.cif.
;
_cod_original_sg_symbol_H-M 'P2(1)/n  '
_cod_database_code 7216358

loop_
_symmetry_equiv_pos_as_xyz
'x, y, z'
'-x+1/2, y+1/2, -z+1/2'
'-x, -y, -z'
'x-1/2, -y-1/2, z-1/2'

loop_
_atom_site_label
_atom_site_type_symbol
_atom_site_fract_x
_atom_site_fract_y
_atom_site_fract_z
_atom_site_U_iso_or_equiv
_atom_site_adp_type
_atom_site_occupancy
_atom_site_symmetry_multiplicity
_atom_site_calc_flag
_atom_site_refinement_flags
_atom_site_disorder_assembly
_atom_site_disorder_group
Zn1 Zn 0.10457(4) 0.37674(4) 0.27139(3) 0.02702(17) Uani 1 1 d . . .
Zn2 Zn 0.14475(4) 0.07760(4) 0.77708(3) 0.03134(18) Uani 1 1 d . . .
Cl1 Cl 0.18321(8) 0.48799(8) 0.27175(6) 0.0337(3) Uani 1 1 d . . .
Cl2 Cl 0.06146(8) 0.32233(8) 0.17138(6) 0.0328(3) Uani 1 1 d . . .
Cl3 Cl 0.01652(8) 0.39188(9) 0.33694(6) 0.0361(4) Uani 1 1 d . . .
Cl4 Cl 0.05604(8) 0.05452(10) 0.83925(6) 0.0453(4) Uani 1 1 d . . .
Cl5 Cl 0.09639(8) 0.14869(9) 0.68566(6) 0.0356(4) Uani 1 1 d . . .
Cl6 Cl 0.21561(8) -0.03685(9) 0.76647(6) 0.0372(4) Uani 1 1 d . . .
O1 O 0.8450(2) 1.0649(2) 0.65067(16) 0.0351(9) Uani 1 1 d . . .
O2 O 0.8143(2) 1.2307(2) 0.63714(18) 0.0416(10) Uani 1 1 d . . .
O3 O 0.8384(3) 1.3453(3) 0.5425(2) 0.0593(13) Uani 1 1 d . . .
O4A O 1.0101(7) 0.6148(7) 0.4814(5) 0.038(3) Uani 0.50 1 d P A 1
O4B O 1.0092(8) 0.6460(7) 0.4545(6) 0.048(3) Uani 0.50 1 d P A 2
O5 O 0.9152(2) 0.7573(2) 0.51601(17) 0.0359(10) Uani 1 1 d . . .
O6 O 0.8740(2) 0.5084(2) 0.14840(15) 0.0317(9) Uani 1 1 d . . .
O7 O 0.8365(2) 0.3285(2) 0.13491(16) 0.0345(9) Uani 1 1 d . . .
O8 O 0.8247(3) 0.1823(3) 0.05907(19) 0.0613(14) Uani 1 1 d . . .
C51 C 0.8446(4) 0.0424(4) 0.0235(2) 0.0411(16) Uani 1 1 d . . .
H51A H 0.8968 0.0434 0.0489 0.049 Uiso 1 1 calc R . .
H51B H 0.8250 -0.0139 0.0236 0.049 Uiso 1 1 calc R . .
C49 C 0.9805(3) 0.1162(4) -0.0324(3) 0.0406(15) Uani 1 1 d . . .
H49A H 0.9778 0.1259 0.0133 0.049 Uiso 1 1 calc R . .
H49B H 1.0316 0.0948 -0.0351 0.049 Uiso 1 1 calc R . .
N1 N 0.1825(2) 0.2893(3) 0.31627(19) 0.0242(10) Uani 1 1 d . . .
N2 N 0.3499(2) 0.1260(2) 0.41793(18) 0.0218(10) Uani 1 1 d . . .
N3 N 0.3704(2) 0.3468(2) 0.92761(18) 0.0211(9) Uani 1 1 d . . .
N4 N 0.2228(3) 0.1630(3) 0.82911(19) 0.0293(11) Uani 1 1 d . . .
C1 C 0.1882(3) 0.2114(3) 0.2954(2) 0.0255(12) Uani 1 1 d . . .
H1 H 0.1543 0.1945 0.2579 0.031 Uiso 1 1 calc R . .
C2 C 0.2418(3) 0.1546(3) 0.3265(2) 0.0207(11) Uani 1 1 d . . .
H2 H 0.2443 0.1009 0.3105 0.025 Uiso 1 1 calc R . .
C3 C 0.2919(3) 0.1813(3) 0.3827(2) 0.0207(11) Uani 1 1 d . . .
C4 C 0.2867(3) 0.2611(3) 0.4047(2) 0.0307(13) Uani 1 1 d . . .
H4 H 0.3198 0.2797 0.4420 0.037 Uiso 1 1 calc R . .
C5 C 0.2318(3) 0.3131(3) 0.3705(2) 0.0293(13) Uani 1 1 d . . .
H5 H 0.2286 0.3671 0.3855 0.035 Uiso 1 1 calc R . .
C6 C 0.3787(3) 0.0636(3) 0.3860(2) 0.0229(12) Uani 1 1 d . . .
H6 H 0.3592 0.0549 0.3417 0.028 Uiso 1 1 calc R . .
C7 C 0.4359(3) 0.0130(3) 0.4175(2) 0.0224(12) Uani 1 1 d . . .
H7 H 0.4537 -0.0308 0.3950 0.027 Uiso 1 1 calc R . .
C8 C 0.4677(3) 0.0263(3) 0.4829(2) 0.0194(11) Uani 1 1 d . . .
C9 C 0.4351(3) 0.0889(3) 0.5155(2) 0.0233(12) Uani 1 1 d . . .
H9 H 0.4531 0.0979 0.5599 0.028 Uiso 1 1 calc R . .
C10 C 0.3769(3) 0.1374(3) 0.4828(2) 0.0241(12) Uani 1 1 d . . .
H10 H 0.3554 0.1787 0.5054 0.029 Uiso 1 1 calc R . .
C11 C 0.4106(3) 0.3340(3) 0.9896(2) 0.0247(12) Uani 1 1 d . . .
H11 H 0.4043 0.2851 1.0121 0.030 Uiso 1 1 calc R . .
C12 C 0.4601(3) 0.3945(3) 1.0180(2) 0.0253(12) Uani 1 1 d . . .
H12 H 0.4868 0.3865 1.0605 0.030 Uiso 1 1 calc R . .
C13 C 0.4722(3) 0.4677(3) 0.9855(2) 0.0206(11) Uani 1 1 d . . .
C14 C 0.4274(3) 0.4784(3) 0.9231(2) 0.0236(12) Uani 1 1 d . . .
H14 H 0.4311 0.5276 0.9003 0.028 Uiso 1 1 calc R . .
C15 C 0.3784(3) 0.4171(3) 0.8952(2) 0.0257(12) Uani 1 1 d . . .
H15 H 0.3502 0.4245 0.8531 0.031 Uiso 1 1 calc R . .
C16 C 0.2917(3) 0.1424(3) 0.8639(2) 0.0328(14) Uani 1 1 d . . .
H16 H 0.3064 0.0869 0.8655 0.039 Uiso 1 1 calc R . .
C17 C 0.3429(3) 0.2006(3) 0.8983(2) 0.0312(13) Uani 1 1 d . . .
H17 H 0.3905 0.1846 0.9226 0.037 Uiso 1 1 calc R . .
C18 C 0.3199(3) 0.2826(3) 0.8947(2) 0.0257(12) Uani 1 1 d . . .
C19 C 0.2491(3) 0.3042(3) 0.8590(2) 0.0257(12) Uani 1 1 d . . .
H19 H 0.2328 0.3592 0.8567 0.031 Uiso 1 1 calc R . .
C20 C 0.2026(3) 0.2427(4) 0.8265(2) 0.0313(14) Uani 1 1 d . . .
H20 H 0.1551 0.2576 0.8017 0.038 Uiso 1 1 calc R . .
C21 C 0.8852(3) 0.9932(3) 0.6476(3) 0.0315(13) Uani 1 1 d . . .
C22 C 0.9434(3) 0.9643(4) 0.6959(2) 0.0320(14) Uani 1 1 d . . .
H22 H 0.9598 0.9955 0.7336 0.038 Uiso 1 1 calc R . .
C23 C 0.9775(3) 0.8875(3) 0.6876(3) 0.0321(13) Uani 1 1 d . . .
H23 H 1.0159 0.8675 0.7208 0.039 Uiso 1 1 calc R . .
C24 C 0.9562(3) 0.8406(4) 0.6318(3) 0.0330(14) Uani 1 1 d . . .
H24 H 0.9790 0.7893 0.6277 0.040 Uiso 1 1 calc R . .
C25 C 0.8981(3) 0.8721(3) 0.5802(2) 0.0277(13) Uani 1 1 d . . .
C26 C 0.8616(3) 0.9491(3) 0.5877(2) 0.0272(13) Uani 1 1 d . . .
C27 C 0.8023(3) 0.9796(3) 0.5381(2) 0.0287(13) Uani 1 1 d . . .
H27 H 0.7776 1.0296 0.5435 0.034 Uiso 1 1 calc R . .
C28 C 0.7819(3) 0.9342(4) 0.4823(3) 0.0328(14) Uani 1 1 d . . .
H28 H 0.7423 0.9535 0.4499 0.039 Uiso 1 1 calc R . .
C29 C 0.8184(3) 0.8599(4) 0.4720(2) 0.0345(14) Uani 1 1 d . . .
H29 H 0.8045 0.8317 0.4325 0.041 Uiso 1 1 calc R . .
C30 C 0.8754(3) 0.8277(3) 0.5203(2) 0.0281(13) Uani 1 1 d . . .
C31 C 0.8915(3) 0.7072(4) 0.4578(3) 0.0474(17) Uani 1 1 d . A .
H31A H 0.9075 0.7331 0.4201 0.057 Uiso 1 1 calc R . .
H31B H 0.8356 0.7007 0.4488 0.057 Uiso 1 1 calc R . .
C32 C 0.9302(4) 0.6248(4) 0.4715(4) 0.058(2) Uani 1 1 d . . .
H32A H 0.9132 0.6028 0.5102 0.070 Uiso 1 1 calc R A 1
H32B H 0.9087 0.5887 0.4354 0.070 Uiso 1 1 calc R A 1
C33A C 1.0285(8) 0.6031(10) 0.4167(5) 0.037(3) Uani 0.50 1 d P . 1
H33A H 1.0143 0.6520 0.3900 0.044 Uiso 0.50 1 calc PR . 1
H33B H 1.0003 0.5559 0.3953 0.044 Uiso 0.50 1 calc PR . 1
C33B C 1.0547(8) 0.5706(7) 0.4577(8) 0.043(3) Uani 0.50 1 d P . 2
H33C H 1.0733 0.5550 0.5030 0.052 Uiso 0.50 1 calc PR . 2
H33D H 1.0236 0.5254 0.4360 0.052 Uiso 0.50 1 calc PR . 2
C34 C 0.8815(3) 1.4126(4) 0.5747(3) 0.0434(16) Uani 1 1 d . . .
H34A H 0.8674 1.4206 0.6175 0.052 Uiso 1 1 calc R . .
H34B H 0.8684 1.4629 0.5494 0.052 Uiso 1 1 calc R . .
C35 C 0.7649(4) 1.3342(4) 0.5601(3) 0.0523(18) Uani 1 1 d . . .
H35A H 0.7352 1.2958 0.5294 0.063 Uiso 1 1 calc R . .
H35B H 0.7377 1.3870 0.5557 0.063 Uiso 1 1 calc R . .
C36 C 0.7670(3) 1.3022(4) 0.6284(3) 0.0409(15) Uani 1 1 d . . .
H36A H 0.7878 1.3443 0.6601 0.049 Uiso 1 1 calc R . .
H36B H 0.7150 1.2885 0.6349 0.049 Uiso 1 1 calc R . .
C37 C 0.8104(3) 1.1890(4) 0.6966(3) 0.0393(15) Uani 1 1 d . . .
H37A H 0.7583 1.1679 0.6955 0.047 Uiso 1 1 calc R . .
H37B H 0.8221 1.2275 0.7331 0.047 Uiso 1 1 calc R . .
C38 C 0.8673(3) 1.1186(4) 0.7060(3) 0.0406(15) Uani 1 1 d . . .
H38A H 0.9197 1.1390 0.7074 0.049 Uiso 1 1 calc R . .
H38B H 0.8651 1.0893 0.7465 0.049 Uiso 1 1 calc R . .
C39 C 0.9247(3) 0.5729(3) 0.1603(2) 0.0299(13) Uani 1 1 d . . .
C40 C 0.9737(3) 0.5865(3) 0.2188(2) 0.0329(14) Uani 1 1 d . . .
H40 H 0.9746 0.5498 0.2535 0.039 Uiso 1 1 calc R . .
C41 C 1.0230(3) 0.6567(4) 0.2258(3) 0.0360(14) Uani 1 1 d . . .
H41 H 1.0550 0.6667 0.2659 0.043 Uiso 1 1 calc R . .
C42 C 1.0243(3) 0.7103(3) 0.1746(2) 0.0341(14) Uani 1 1 d . . .
H42 H 1.0575 0.7558 0.1799 0.041 Uiso 1 1 calc R . .
C43 C 0.9753(3) 0.6962(3) 0.1139(2) 0.0294(13) Uani 1 1 d . . .
C44 C 0.9230(3) 0.6283(4) 0.1063(2) 0.0321(14) Uani 1 1 d . . .
C45 C 0.8726(3) 0.6177(4) 0.0453(2) 0.0333(14) Uani 1 1 d . . .
H45 H 0.8376 0.5737 0.0398 0.040 Uiso 1 1 calc R . .
C46 C 0.8747(3) 0.6707(4) -0.0051(2) 0.0358(15) Uani 1 1 d . . .
H46 H 0.8405 0.6627 -0.0444 0.043 Uiso 1 1 calc R . .
C47 C 0.9268(3) 0.7372(4) 0.0004(3) 0.0380(15) Uani 1 1 d . . .
H47 H 0.9274 0.7730 -0.0348 0.046 Uiso 1 1 calc R . .
C48 C 1.0227(3) 0.2514(4) -0.0588(3) 0.0355(14) Uani 1 1 d . . .
O10 O 0.9660(2) 0.1920(2) -0.06945(18) 0.0430(10) Uani 1 1 d . . .
C50 C 0.9178(4) 0.0544(4) -0.0626(3) 0.0454(17) Uani 1 1 d . . .
H50A H 0.9101 0.0586 -0.1100 0.054 Uiso 1 1 calc R . .
H50B H 0.9354 -0.0015 -0.0506 0.054 Uiso 1 1 calc R . .
O9 O 0.8456(2) 0.0684(2) -0.04163(17) 0.0398(10) Uani 1 1 d . . .
C52 C 0.7937(3) 0.0998(4) 0.0532(3) 0.0475(17) Uani 1 1 d . . .
H52A H 0.7425 0.1008 0.0261 0.057 Uiso 1 1 calc R . .
H52B H 0.7884 0.0795 0.0963 0.057 Uiso 1 1 calc R . .
C53 C 0.8855(4) 0.1958(4) 0.1146(3) 0.0492(18) Uani 1 1 d . . .
H53A H 0.9296 0.2215 0.1001 0.059 Uiso 1 1 calc R . .
H53B H 0.9023 0.1429 0.1346 0.059 Uiso 1 1 calc R . .
C54 C 0.8583(4) 0.2494(4) 0.1632(3) 0.0438(16) Uani 1 1 d . . .
H54A H 0.8141 0.2238 0.1778 0.053 Uiso 1 1 calc R . .
H54B H 0.8992 0.2562 0.2011 0.053 Uiso 1 1 calc R . .
C55 C 0.8151(3) 0.3857(4) 0.1811(3) 0.0384(15) Uani 1 1 d . . .
H55A H 0.8055 0.3553 0.2193 0.046 Uiso 1 1 calc R . .
H55B H 0.7671 0.4129 0.1616 0.046 Uiso 1 1 calc R . .
C56 C 0.8750(3) 0.4496(3) 0.2023(2) 0.0332(14) Uani 1 1 d . . .
H56A H 0.8641 0.4783 0.2409 0.040 Uiso 1 1 calc R . .
H56B H 0.9257 0.4239 0.2133 0.040 Uiso 1 1 calc R . .

loop_
_atom_site_aniso_label
_atom_site_aniso_U_11
_atom_site_aniso_U_22
_atom_site_aniso_U_33
_atom_site_aniso_U_23
_atom_site_aniso_U_13
_atom_site_aniso_U_12
Zn1 0.0311(4) 0.0280(4) 0.0208(3) 0.0029(3) 0.0015(3) 0.0052(3)
Zn2 0.0357(4) 0.0372(4) 0.0211(3) -0.0056(3) 0.0053(3) -0.0063(3)
Cl1 0.0435(9) 0.0307(8) 0.0250(7) 0.0045(6) 0.0008(6) -0.0029(7)
Cl2 0.0422(9) 0.0318(8) 0.0219(6) 0.0008(6) -0.0006(6) 0.0043(7)
Cl3 0.0408(9) 0.0404(9) 0.0280(7) 0.0037(6) 0.0086(6) 0.0090(7)
Cl4 0.0401(9) 0.0725(12) 0.0237(7) 0.0020(7) 0.0072(7) -0.0015(8)
Cl5 0.0455(9) 0.0375(9) 0.0227(7) -0.0040(6) 0.0028(6) -0.0070(7)
Cl6 0.0447(9) 0.0387(9) 0.0286(7) -0.0064(6) 0.0078(6) -0.0042(7)
O1 0.037(2) 0.035(2) 0.031(2) -0.0069(18) 0.0019(18) 0.0053(19)
O2 0.049(3) 0.040(3) 0.039(2) -0.001(2) 0.016(2) 0.000(2)
O3 0.079(3) 0.049(3) 0.058(3) -0.025(2) 0.035(3) -0.038(3)
O4A 0.050(7) 0.032(8) 0.027(6) -0.008(5) 0.000(5) 0.009(6)
O4B 0.049(7) 0.033(8) 0.058(9) 0.002(6) 0.001(7) 0.005(6)
O5 0.046(3) 0.032(2) 0.031(2) -0.0051(18) 0.0084(19) -0.002(2)
O6 0.035(2) 0.035(2) 0.0231(19) -0.0002(17) -0.0030(17) 0.0016(19)
O7 0.047(3) 0.030(2) 0.028(2) 0.0001(17) 0.0105(18) 0.0085(19)
O8 0.092(4) 0.042(3) 0.037(2) -0.011(2) -0.021(2) 0.016(3)
C51 0.063(4) 0.032(4) 0.029(3) 0.000(3) 0.011(3) -0.001(3)
C49 0.049(4) 0.041(4) 0.033(3) 0.010(3) 0.011(3) 0.014(3)
N1 0.022(2) 0.029(3) 0.021(2) 0.0050(19) 0.0027(19) 0.002(2)
N2 0.023(2) 0.023(3) 0.019(2) -0.0001(19) 0.0030(18) 0.001(2)
N3 0.023(2) 0.021(2) 0.020(2) -0.0010(18) 0.0045(18) 0.001(2)
N4 0.034(3) 0.036(3) 0.019(2) -0.006(2) 0.008(2) 0.000(2)
C1 0.023(3) 0.036(4) 0.017(2) 0.004(2) 0.001(2) -0.003(3)
C2 0.024(3) 0.022(3) 0.016(2) 0.002(2) 0.005(2) -0.003(2)
C3 0.022(3) 0.023(3) 0.018(2) 0.006(2) 0.004(2) 0.002(2)
C4 0.032(3) 0.031(4) 0.026(3) -0.002(2) -0.004(2) 0.001(3)
C5 0.036(3) 0.024(3) 0.028(3) 0.000(2) 0.004(3) 0.005(3)
C6 0.029(3) 0.025(3) 0.015(2) -0.004(2) 0.005(2) -0.002(2)
C7 0.024(3) 0.017(3) 0.027(3) -0.003(2) 0.005(2) 0.002(2)
C8 0.019(3) 0.020(3) 0.020(2) 0.002(2) 0.002(2) -0.001(2)
C9 0.029(3) 0.022(3) 0.018(2) 0.001(2) 0.002(2) 0.000(2)
C10 0.029(3) 0.028(3) 0.015(2) -0.002(2) 0.003(2) 0.001(2)
C11 0.026(3) 0.028(3) 0.021(3) 0.004(2) 0.006(2) 0.003(3)
C12 0.031(3) 0.029(3) 0.014(2) -0.004(2) 0.001(2) 0.007(3)
C13 0.024(3) 0.021(3) 0.018(2) 0.000(2) 0.008(2) 0.002(2)
C14 0.027(3) 0.025(3) 0.017(2) 0.002(2) 0.000(2) 0.004(2)
C15 0.029(3) 0.030(3) 0.017(2) 0.002(2) 0.001(2) 0.000(3)
C16 0.038(4) 0.033(4) 0.027(3) -0.005(3) 0.005(3) 0.003(3)
C17 0.031(3) 0.030(4) 0.029(3) 0.000(3) -0.003(3) 0.001(3)
C18 0.024(3) 0.034(4) 0.019(3) -0.001(2) 0.004(2) -0.004(3)
C19 0.028(3) 0.025(3) 0.025(3) -0.005(2) 0.006(2) -0.001(3)
C20 0.025(3) 0.042(4) 0.026(3) -0.004(3) 0.003(2) 0.005(3)
C21 0.031(3) 0.032(4) 0.033(3) -0.001(3) 0.009(3) -0.008(3)
C22 0.028(3) 0.043(4) 0.025(3) -0.001(3) 0.002(2) -0.006(3)
C23 0.033(3) 0.030(4) 0.033(3) 0.007(3) 0.004(3) -0.001(3)
C24 0.029(3) 0.037(4) 0.034(3) 0.007(3) 0.010(3) -0.006(3)
C25 0.022(3) 0.036(4) 0.026(3) -0.001(3) 0.007(2) -0.012(3)
C26 0.030(3) 0.030(3) 0.021(3) 0.002(2) 0.004(2) -0.008(3)
C27 0.029(3) 0.035(4) 0.024(3) -0.001(2) 0.009(2) -0.007(3)
C28 0.027(3) 0.045(4) 0.028(3) 0.007(3) 0.009(3) -0.003(3)
C29 0.037(4) 0.045(4) 0.023(3) -0.004(3) 0.008(3) -0.007(3)
C30 0.028(3) 0.033(4) 0.027(3) -0.001(3) 0.011(2) -0.007(3)
C31 0.039(4) 0.055(5) 0.049(4) -0.018(3) 0.007(3) -0.010(3)
C32 0.045(4) 0.045(5) 0.082(5) -0.030(4) 0.007(4) -0.001(4)
C33A 0.055(9) 0.040(9) 0.016(6) -0.007(6) 0.013(6) -0.023(7)
C33B 0.055(9) 0.021(8) 0.054(9) -0.006(7) 0.010(8) -0.010(7)
C34 0.058(4) 0.037(4) 0.041(4) -0.006(3) 0.023(3) -0.019(3)
C35 0.059(5) 0.049(4) 0.049(4) 0.000(3) 0.008(4) -0.017(4)
C36 0.039(4) 0.045(4) 0.041(4) 0.002(3) 0.013(3) -0.007(3)
C37 0.040(4) 0.041(4) 0.037(3) -0.008(3) 0.007(3) -0.003(3)
C38 0.047(4) 0.039(4) 0.034(3) -0.009(3) 0.004(3) 0.002(3)
C39 0.029(3) 0.036(4) 0.025(3) -0.001(3) 0.007(2) 0.005(3)
C40 0.038(3) 0.036(4) 0.026(3) 0.004(3) 0.006(3) 0.000(3)
C41 0.036(4) 0.043(4) 0.028(3) -0.004(3) 0.003(3) 0.005(3)
C42 0.036(4) 0.033(4) 0.033(3) 0.002(3) 0.004(3) 0.006(3)
C43 0.033(3) 0.035(4) 0.021(3) 0.000(2) 0.008(2) 0.014(3)
C44 0.032(3) 0.039(4) 0.024(3) -0.003(3) 0.002(2) 0.018(3)
C45 0.034(3) 0.041(4) 0.024(3) -0.007(3) 0.003(2) 0.009(3)
C46 0.044(4) 0.039(4) 0.021(3) -0.002(3) -0.004(3) 0.015(3)
C47 0.047(4) 0.041(4) 0.026(3) 0.002(3) 0.007(3) 0.011(3)
C48 0.039(4) 0.033(4) 0.036(3) 0.000(3) 0.011(3) 0.008(3)
O10 0.047(3) 0.045(3) 0.038(2) 0.012(2) 0.008(2) 0.008(2)
C50 0.058(4) 0.046(4) 0.034(3) 0.008(3) 0.011(3) 0.015(3)
O9 0.052(3) 0.042(3) 0.027(2) 0.0092(18) 0.0092(19) 0.010(2)
C52 0.042(4) 0.063(5) 0.039(4) -0.007(3) 0.012(3) -0.001(4)
C53 0.064(5) 0.046(4) 0.031(3) -0.007(3) -0.007(3) 0.011(3)
C54 0.058(4) 0.043(4) 0.028(3) 0.001(3) 0.002(3) -0.002(3)
C55 0.038(4) 0.051(4) 0.029(3) 0.001(3) 0.012(3) -0.001(3)
C56 0.032(3) 0.047(4) 0.022(3) 0.004(3) 0.006(2) 0.002(3)

loop_
_atom_type_symbol
_atom_type_description
_atom_type_scat_dispersion_real
_atom_type_scat_dispersion_imag
_atom_type_scat_source
C C 0.0033 0.0016 'International Tables Vol C Tables 4.2.6.8 and 6.1.1.4'
H H 0.0000 0.0000 'International Tables Vol C Tables 4.2.6.8 and 6.1.1.4'
N N 0.0061 0.0033 'International Tables Vol C Tables 4.2.6.8 and 6.1.1.4'
O O 0.0106 0.0060 'International Tables Vol C Tables 4.2.6.8 and 6.1.1.4'
Cl Cl 0.1484 0.1585 'International Tables Vol C Tables 4.2.6.8 and 6.1.1.4'
Zn Zn 0.2839 1.4301 'International Tables Vol C Tables 4.2.6.8 and 6.1.1.4'

loop_
_geom_angle_atom_site_label_1
_geom_angle_atom_site_label_2
_geom_angle_atom_site_label_3
_geom_angle
_geom_angle_site_symmetry_1
_geom_angle_site_symmetry_3
N1 Zn1 Cl3 105.85(11) . .
N1 Zn1 Cl2 103.61(12) . .
Cl3 Zn1 Cl2 116.39(6) . .
N1 Zn1 Cl1 100.69(12) . .
Cl3 Zn1 Cl1 113.36(6) . .
Cl2 Zn1 Cl1 114.61(5) . .
N4 Zn2 Cl4 105.79(12) . .
N4 Zn2 Cl5 102.26(13) . .
Cl4 Zn2 Cl5 112.10(6) . .
N4 Zn2 Cl6 105.43(13) . .
Cl4 Zn2 Cl6 111.97(6) . .
Cl5 Zn2 Cl6 117.82(6) . .
C21 O1 C38 118.7(4) . .
C36 O2 C37 112.4(4) . .
C35 O3 C34 114.3(5) . .
C32 O4A C33A 105.3(10) . .
C33B O4B C32 108.5(10) . .
C30 O5 C31 116.8(4) . .
C39 O6 C56 115.9(4) . .
C55 O7 C54 112.6(4) . .
C52 O8 C53 115.0(5) . .
O9 C51 C52 108.6(5) . .
O10 C49 C50 106.8(4) . .
C1 N1 C5 117.7(4) . .
C1 N1 Zn1 125.1(3) . .
C5 N1 Zn1 117.2(3) . .
C6 N2 C10 119.5(4) . .
C6 N2 C3 120.1(4) . .
C10 N2 C3 120.4(4) . .
C15 N3 C11 121.1(4) . .
C15 N3 C18 118.6(4) . .
C11 N3 C18 120.2(4) . .
C20 N4 C16 118.1(5) . .
C20 N4 Zn2 117.9(4) . .
C16 N4 Zn2 124.0(4) . .
N1 C1 C2 123.5(4) . .
C1 C2 C3 117.3(5) . .
C4 C3 C2 119.7(4) . .
C4 C3 N2 119.4(4) . .
C2 C3 N2 120.8(4) . .
C3 C4 C5 118.8(5) . .
N1 C5 C4 123.0(5) . .
N2 C6 C7 121.1(4) . .
C6 C7 C8 120.6(5) . .
C7 C8 C9 117.1(4) . .
C7 C8 C8 121.1(5) . 3_656
C9 C8 C8 121.8(5) . 3_656
C10 C9 C8 120.7(4) . .
N2 C10 C9 120.8(5) . .
N3 C11 C12 118.5(5) . .
C11 C12 C13 122.4(4) . .
C12 C13 C14 116.3(4) . .
C12 C13 C13 123.0(5) . 3_667
C14 C13 C13 120.7(5) . 3_667
C15 C14 C13 120.5(5) . .
N3 C15 C14 121.0(4) . .
N4 C16 C17 123.0(5) . .
C18 C17 C16 117.3(5) . .
C19 C18 C17 120.0(5) . .
C19 C18 N3 119.3(5) . .
C17 C18 N3 120.7(5) . .
C18 C19 C20 118.7(5) . .
N4 C20 C19 122.9(5) . .
O1 C21 C22 125.1(5) . .
O1 C21 C26 113.0(5) . .
C22 C21 C26 121.8(5) . .
C21 C22 C23 119.2(5) . .
C24 C23 C22 122.1(5) . .
C23 C24 C25 118.9(5) . .
C26 C25 C30 118.1(5) . .
C26 C25 C24 120.3(5) . .
C30 C25 C24 121.6(5) . .
C27 C26 C25 120.9(5) . .
C27 C26 C21 121.4(5) . .
C25 C26 C21 117.6(5) . .
C28 C27 C26 118.5(5) . .
C27 C28 C29 122.3(5) . .
C30 C29 C28 120.2(5) . .
O5 C30 C29 125.8(5) . .
O5 C30 C25 114.4(5) . .
C29 C30 C25 119.8(5) . .
O5 C31 C32 106.5(5) . .
O4A C32 C31 122.9(7) . .
O4A C32 O4B 29.2(4) . .
C31 C32 O4B 99.0(7) . .
O4A C33A C34 107.4(10) . 3_776
C34 C33B O4B 106.8(11) 3_776 .
O3 C34 C33B 108.7(7) . 3_776
O3 C34 C33A 111.7(7) . 3_776
C33B C34 C33A 39.9(6) 3_776 3_776
O3 C35 C36 114.6(5) . .
O2 C36 C35 108.5(5) . .
O2 C37 C38 109.7(5) . .
O1 C38 C37 105.8(4) . .
O6 C39 C40 124.6(5) . .
O6 C39 C44 114.4(5) . .
C40 C39 C44 121.0(5) . .
C39 C40 C41 119.6(5) . .
C42 C41 C40 121.2(5) . .
C41 C42 C43 119.8(5) . .
C42 C43 C44 120.2(5) . .
C42 C43 C48 121.4(5) . 3_765
C44 C43 C48 118.4(5) . 3_765
C43 C44 C45 118.7(5) . .
C43 C44 C39 118.2(5) . .
C45 C44 C39 123.1(5) . .
C46 C45 C44 120.8(6) . .
C45 C46 C47 121.9(5) . .
C48 C47 C46 118.7(5) 3_765 .
O10 C48 C47 124.7(5) . 3_765
O10 C48 C43 113.9(5) . 3_765
C47 C48 C43 121.4(6) 3_765 3_765
C48 O10 C49 116.9(4) . .
O9 C50 C49 112.6(5) . .
C51 O9 C50 113.9(4) . .
O8 C52 C51 111.4(5) . .
O8 C53 C54 110.6(5) . .
O7 C54 C53 109.8(5) . .
O7 C55 C56 113.1(4) . .
O6 C56 C55 108.2(4) . .

loop_
_geom_bond_atom_site_label_1
_geom_bond_atom_site_label_2
_geom_bond_distance
_geom_bond_site_symmetry_2
Zn1 N1 2.065(4) .
Zn1 Cl3 2.2421(15) .
Zn1 Cl2 2.2521(14) .
Zn1 Cl1 2.2598(15) .
Zn2 N4 2.098(4) .
Zn2 Cl4 2.2187(16) .
Zn2 Cl5 2.2458(15) .
Zn2 Cl6 2.2553(16) .
O1 C21 1.361(6) .
O1 C38 1.433(6) .
O2 C36 1.411(6) .
O2 C37 1.415(6) .
O3 C35 1.410(7) .
O3 C34 1.417(6) .
O4A C32 1.389(14) .
O4A C33A 1.444(16) .
O4B C33B 1.448(18) .
O4B C32 1.527(15) .
O5 C30 1.343(6) .
O5 C31 1.449(6) .
O6 C39 1.361(6) .
O6 C56 1.462(6) .
O7 C55 1.426(6) .
O7 C54 1.426(6) .
O8 C52 1.433(7) .
O8 C53 1.438(6) .
C51 O9 1.416(6) .
C51 C52 1.492(7) .
C49 O10 1.440(6) .
C49 C50 1.532(8) .
N1 C1 1.336(6) .
N1 C5 1.345(6) .
N2 C6 1.349(6) .
N2 C10 1.355(5) .
N2 C3 1.447(6) .
N3 C15 1.338(6) .
N3 C11 1.366(6) .
N3 C18 1.449(6) .
N4 C20 1.330(6) .
N4 C16 1.333(6) .
C1 C2 1.386(6) .
C2 C3 1.396(6) .
C3 C4 1.373(7) .
C4 C5 1.373(7) .
C6 C7 1.366(6) .
C7 C8 1.386(6) .
C8 C9 1.392(6) .
C8 C8 1.486(9) 3_656
C9 C10 1.364(6) .
C11 C12 1.367(7) .
C12 C13 1.392(6) .
C13 C14 1.398(6) .
C13 C13 1.479(9) 3_667
C14 C15 1.367(6) .
C16 C17 1.402(7) .
C17 C18 1.379(7) .
C18 C19 1.372(7) .
C19 C20 1.380(7) .
C21 C22 1.376(7) .
C21 C26 1.426(7) .
C22 C23 1.398(7) .
C23 C24 1.375(7) .
C24 C25 1.431(7) .
C25 C26 1.416(7) .
C25 C30 1.426(7) .
C26 C27 1.413(7) .
C27 C28 1.360(7) .
C28 C29 1.392(7) .
C29 C30 1.381(7) .
C31 C32 1.494(8) .
C33A C34 1.575(15) 3_776
C33B C34 1.428(15) 3_776
C34 C33B 1.428(15) 3_776
C34 C33A 1.575(15) 3_776
C35 C36 1.500(7) .
C37 C38 1.501(7) .
C39 C40 1.371(7) .
C39 C44 1.427(7) .
C40 C41 1.414(7) .
C41 C42 1.371(7) .
C42 C43 1.409(7) .
C43 C44 1.417(7) .
C43 C48 1.425(7) 3_765
C44 C45 1.418(6) .
C45 C46 1.354(7) .
C46 C47 1.399(7) .
C47 C48 1.378(7) 3_765
C48 O10 1.369(6) .
C48 C47 1.378(7) 3_765
C48 C43 1.425(7) 3_765
C50 O9 1.426(6) .
C53 C54 1.470(7) .
C55 C56 1.481(7) .
